data_4101461
loop_
_publ_author_name
'Deng, Liang'
'Chan, Hoi-Shan'
'Xie, Zuowei'

_publ_section_title
;
 Synthesis, structure, and reactivity of 13-vertex carboranes and
 14-vertex metallacarboranes.
;
_journal_issue 15
_journal_name_full 'Journal of the American Chemical Society'
_journal_page_first 5219
_journal_page_last 5230
_journal_paper_doi 10.1021/ja0605772
_journal_volume 128
_journal_year 2006
_chemical_formula_sum 'C43 H63 B11 Ni O3 P2'
_chemical_formula_weight 867.49
_chemical_name_systematic
; 
 ? 
;
_space_group_IT_number 2
_symmetry_cell_setting triclinic
_symmetry_space_group_name_Hall '-P 1'
_symmetry_space_group_name_H-M 'P -1'
_atom_sites_solution_hydrogens geom
_atom_sites_solution_primary direct
_atom_sites_solution_secondary difmap
_audit_creation_method SHELXL-97
_cell_angle_alpha 82.866(4)
_cell_angle_beta 80.038(4)
_cell_angle_gamma 67.554(4)
_cell_formula_units_Z 2
_cell_length_a 10.9613(17)
_cell_length_b 11.7026(19)
_cell_length_c 20.509(3)
_cell_measurement_temperature 293(2)
_cell_volume 2389.9(7)
_computing_cell_refinement 'Bruker XSCANS'
_computing_data_collection 'Bruker XSCANS'
_computing_data_reduction 'Bruker SHELXTL'
_computing_molecular_graphics 'Bruker SHELXTL'
_computing_publication_material 'Bruker SHELXTL'
_computing_structure_refinement 'SHELXL-97 (Sheldrick, 1997)'
_computing_structure_solution 'SHELXS-97 (Sheldrick, 1990)'
_diffrn_ambient_temperature 293(2)
_diffrn_measured_fraction_theta_full 0.999
_diffrn_measured_fraction_theta_max 0.999
_diffrn_measurement_device_type 'Bruker P4'
_diffrn_measurement_method '\w scans'
_diffrn_radiation_monochromator graphite
_diffrn_radiation_source 'fine-focus sealed tube'
_diffrn_radiation_type MoK\a
_diffrn_radiation_wavelength 0.71073
_diffrn_reflns_av_R_equivalents 0.0566
_diffrn_reflns_av_sigmaI/netI 0.1252
_diffrn_reflns_limit_h_max 11
_diffrn_reflns_limit_h_min -12
_diffrn_reflns_limit_k_max 13
_diffrn_reflns_limit_k_min -12
_diffrn_reflns_limit_l_max 23
_diffrn_reflns_limit_l_min -23
_diffrn_reflns_number 12087
_diffrn_reflns_theta_full 24.00
_diffrn_reflns_theta_max 24.00
_diffrn_reflns_theta_min 1.01
_exptl_absorpt_coefficient_mu 0.510
_exptl_absorpt_correction_T_max 1.0000
_exptl_absorpt_correction_T_min 0.8620
_exptl_absorpt_correction_type sadabs
_exptl_crystal_colour red
_exptl_crystal_density_diffrn 1.205
_exptl_crystal_density_method 'not measured'
_exptl_crystal_description prism
_exptl_crystal_F_000 916
_exptl_crystal_size_max 0.30
_exptl_crystal_size_mid 0.20
_exptl_crystal_size_min 0.10
_refine_diff_density_max 0.798
_refine_diff_density_min -0.418
_refine_diff_density_rms 0.084
_refine_ls_extinction_method none
_refine_ls_goodness_of_fit_ref 1.019
_refine_ls_hydrogen_treatment riding
_refine_ls_matrix_type full
_refine_ls_number_parameters 541
_refine_ls_number_reflns 7514
_refine_ls_number_restraints 23
_refine_ls_restrained_S_all 1.029
_refine_ls_R_factor_all 0.1585
_refine_ls_R_factor_gt 0.0791
_refine_ls_shift/su_max 0.052
_refine_ls_shift/su_mean 0.005
_refine_ls_structure_factor_coef Fsqd
_refine_ls_weighting_details 'calc w=1/[\s^2^(Fo^2^)+(0.1422P)^2^+0.0000P] where P=(Fo^2^+2Fc^2^)/3'
_refine_ls_weighting_scheme calc
_refine_ls_wR_factor_gt 0.2031
_refine_ls_wR_factor_ref 0.2640
_reflns_number_gt 3953
_reflns_number_total 7514
_reflns_threshold_expression >2sigma(I)
_cod_data_source_file ja0605772si20060125_040455.cif
_cod_data_source_block 19
_cod_original_sg_symbol_H-M P(-1)
_cod_database_code 4101461

loop_
_symmetry_equiv_pos_as_xyz
'x, y, z'
'-x, -y, -z'

loop_
_atom_site_label
_atom_site_type_symbol
_atom_site_fract_x
_atom_site_fract_y
_atom_site_fract_z
_atom_site_U_iso_or_equiv
_atom_site_adp_type
_atom_site_occupancy
_atom_site_symmetry_multiplicity
_atom_site_calc_flag
_atom_site_refinement_flags
Ni1 Ni 0.72990(8) 0.86193(8) 0.72939(4) 0.0424(3) Uani 1 1 d .
P1 P 0.68791(19) 0.77386(18) 0.65173(10) 0.0500(5) Uani 1 1 d .
P2 P 0.51415(17) 0.95393(18) 0.75295(9) 0.0477(5) Uani 1 1 d .
B3 B 0.9293(8) 0.7999(8) 0.6938(4) 0.046(2) Uani 1 1 d .
H3 H 0.9231 0.7666 0.6470 0.056 Uiso 1 1 calc R
B8 B 0.8829(8) 0.9740(8) 0.7073(5) 0.054(2) Uani 1 1 d .
H8 H 0.8220 1.0276 0.6686 0.065 Uiso 1 1 calc R
B4 B 0.7615(8) 0.9745(8) 0.7888(4) 0.050(2) Uani 1 1 d .
H4 H 0.6587 1.0420 0.7970 0.059 Uiso 1 1 calc R
B6 B 1.0067(8) 0.7743(9) 0.8267(5) 0.060(2) Uani 1 1 d .
H6 H 1.0636 0.7397 0.8690 0.072 Uiso 1 1 calc R
B7 B 1.0601(8) 0.7226(9) 0.7415(5) 0.059(2) Uani 1 1 d .
H7 H 1.1319 0.6285 0.7317 0.071 Uiso 1 1 calc R
B12 B 1.0560(8) 0.8555(9) 0.6914(5) 0.059(2) Uani 1 1 d .
H12 H 1.1173 0.8527 0.6427 0.071 Uiso 1 1 calc R
B13 B 1.0349(9) 0.9776(9) 0.7384(5) 0.068(3) Uani 1 1 d .
H13 H 1.0829 1.0438 0.7175 0.081 Uiso 1 1 calc R
B9 B 0.8845(9) 1.0337(9) 0.7880(5) 0.060(2) Uani 1 1 d .
H9 H 0.8463 1.1336 0.7951 0.072 Uiso 1 1 calc R
B5 B 0.8661(8) 0.9219(9) 0.8513(4) 0.058(2) Uani 1 1 d .
H5 H 0.8277 0.9403 0.9037 0.070 Uiso 1 1 calc R
B11 B 1.1236(9) 0.8233(10) 0.7650(5) 0.068(3) Uani 1 1 d .
H11 H 1.2315 0.7874 0.7669 0.082 Uiso 1 1 calc R
B10 B 1.0226(9) 0.9296(9) 0.8224(5) 0.066(3) Uani 1 1 d .
H10 H 1.0752 0.9185 0.8653 0.080 Uiso 1 1 calc R
C1 C 0.8190(7) 0.8224(7) 0.8221(3) 0.0481(18) Uani 1 1 d .
C2 C 0.9066(7) 0.7314(6) 0.7714(3) 0.0482(18) Uani 1 1 d .
C5 C 0.7477(7) 0.7545(8) 0.8734(4) 0.060(2) Uani 1 1 d .
H5A H 0.6557 0.8074 0.8861 0.073 Uiso 1 1 calc R
H5B H 0.7919 0.7273 0.9127 0.073 Uiso 1 1 calc R
C4 C 0.7561(8) 0.6425(8) 0.8375(4) 0.071(2) Uani 1 1 d .
H4A H 0.7540 0.5740 0.8690 0.086 Uiso 1 1 calc R
H4B H 0.6833 0.6649 0.8116 0.086 Uiso 1 1 calc R
C3 C 0.8895(7) 0.6094(7) 0.7929(4) 0.058(2) Uani 1 1 d .
H3A H 0.9612 0.5550 0.8170 0.070 Uiso 1 1 calc R
H3B H 0.8890 0.5682 0.7548 0.070 Uiso 1 1 calc R
C7 C 0.5098(7) 0.8088(8) 0.6618(4) 0.063(2) Uani 1 1 d .
H7A H 0.4729 0.7728 0.6366 0.075 Uiso 1 1 calc R
C6 C 0.4346(7) 0.8884(7) 0.7069(4) 0.061(2) Uani 1 1 d .
H6A H 0.3427 0.9097 0.7144 0.073 Uiso 1 1 calc R
C21 C 0.7227(7) 0.8248(7) 0.5653(4) 0.054(2) Uani 1 1 d .
C22 C 0.6789(10) 0.7844(10) 0.5167(5) 0.093(3) Uani 1 1 d .
H22A H 0.6338 0.7302 0.5285 0.112 Uiso 1 1 calc R
C23 C 0.7008(13) 0.8234(15) 0.4503(5) 0.123(5) Uani 1 1 d .
H23A H 0.6678 0.7980 0.4183 0.147 Uiso 1 1 calc R
C24 C 0.7700(14) 0.8980(14) 0.4331(6) 0.122(5) Uani 1 1 d .
H24A H 0.7884 0.9212 0.3886 0.146 Uiso 1 1 calc R
C25 C 0.8137(13) 0.9401(11) 0.4799(6) 0.121(4) Uani 1 1 d .
H25A H 0.8583 0.9945 0.4676 0.145 Uiso 1 1 calc R
C26 C 0.7913(10) 0.9015(9) 0.5463(5) 0.089(3) Uani 1 1 d .
H26A H 0.8236 0.9284 0.5780 0.107 Uiso 1 1 calc R
C31 C 0.7595(8) 0.6066(7) 0.6520(4) 0.059(2) Uani 1 1 d .
C32 C 0.6989(10) 0.5355(9) 0.6954(5) 0.085(3) Uani 1 1 d .
H32A H 0.6179 0.5739 0.7213 0.102 Uiso 1 1 calc R
C33 C 0.7599(14) 0.4082(11) 0.6994(6) 0.109(4) Uani 1 1 d .
H33A H 0.7164 0.3617 0.7266 0.131 Uiso 1 1 calc R
C34 C 0.8826(15) 0.3477(11) 0.6646(8) 0.120(5) Uani 1 1 d .
H34A H 0.9239 0.2620 0.6700 0.144 Uiso 1 1 calc R
C35 C 0.9441(12) 0.4173(10) 0.6211(7) 0.108(4) Uani 1 1 d .
H35A H 1.0262 0.3781 0.5961 0.129 Uiso 1 1 calc R
C36 C 0.8809(9) 0.5475(8) 0.6150(5) 0.075(3) Uani 1 1 d .
H36A H 0.9216 0.5939 0.5858 0.090 Uiso 1 1 calc R
C41 C 0.4394(6) 0.9398(8) 0.8381(4) 0.054(2) Uani 1 1 d .
C42 C 0.4205(7) 1.0284(8) 0.8823(4) 0.063(2) Uani 1 1 d .
H42A H 0.4391 1.0994 0.8684 0.076 Uiso 1 1 calc R
C43 C 0.3723(9) 1.0062(10) 0.9484(5) 0.082(3) Uani 1 1 d .
H43A H 0.3603 1.0637 0.9787 0.098 Uiso 1 1 calc R
C44 C 0.3423(10) 0.9055(12) 0.9701(5) 0.096(3) Uani 1 1 d .
H44A H 0.3112 0.8939 1.0146 0.115 Uiso 1 1 calc R
C45 C 0.3580(9) 0.8207(11) 0.9264(5) 0.092(3) Uani 1 1 d .
H45A H 0.3368 0.7512 0.9408 0.111 Uiso 1 1 calc R
C46 C 0.4059(7) 0.8386(9) 0.8599(4) 0.068(2) Uani 1 1 d .
H46A H 0.4153 0.7812 0.8300 0.082 Uiso 1 1 calc R
C51 C 0.4374(7) 1.1182(7) 0.7292(4) 0.0518(19) Uani 1 1 d .
C52 C 0.3004(8) 1.1772(9) 0.7444(4) 0.075(3) Uani 1 1 d .
H52A H 0.2480 1.1349 0.7674 0.090 Uiso 1 1 calc R
C53 C 0.2444(10) 1.3015(10) 0.7240(5) 0.095(3) Uani 1 1 d .
H53A H 0.1528 1.3427 0.7334 0.114 Uiso 1 1 calc R
C54 C 0.3200(12) 1.3646(10) 0.6907(5) 0.101(4) Uani 1 1 d .
H54A H 0.2800 1.4484 0.6784 0.121 Uiso 1 1 calc R
C55 C 0.4542(11) 1.3057(9) 0.6751(5) 0.096(3) Uani 1 1 d .
H55A H 0.5060 1.3483 0.6515 0.115 Uiso 1 1 calc R
C56 C 0.5120(9) 1.1819(8) 0.6949(4) 0.072(2) Uani 1 1 d .
H56A H 0.6035 1.1413 0.6846 0.087 Uiso 1 1 calc R
O1 O 0.398(3) 0.377(3) 0.9404(10) 0.437(17) Uani 1 1 d D
C61 C 0.528(2) 0.362(3) 0.9079(16) 0.42(3) Uani 1 1 d D
H61A H 0.5668 0.2854 0.8857 0.503 Uiso 1 1 calc R
H61B H 0.5847 0.3592 0.9401 0.503 Uiso 1 1 calc R
C62 C 0.518(3) 0.471(3) 0.8579(13) 0.280(15) Uani 1 1 d D
H62A H 0.5268 0.5382 0.8774 0.336 Uiso 1 1 calc R
H62B H 0.5854 0.4465 0.8195 0.336 Uiso 1 1 calc R
C63 C 0.381(3) 0.506(2) 0.8402(11) 0.283(13) Uani 1 1 d D
H63A H 0.3261 0.5906 0.8499 0.339 Uiso 1 1 calc R
H63B H 0.3839 0.4955 0.7937 0.339 Uiso 1 1 calc R
C64 C 0.330(3) 0.416(3) 0.8836(15) 0.40(3) Uani 1 1 d D
H64A H 0.2348 0.4562 0.8974 0.479 Uiso 1 1 calc R
H64B H 0.3443 0.3455 0.8593 0.479 Uiso 1 1 calc R
O2 O -0.0358(18) 0.6646(17) 1.0988(10) 0.300(9) Uani 1 1 d D
C71 C 0.008(3) 0.744(2) 1.1275(9) 0.323(19) Uani 1 1 d D
H71A H 0.0559 0.7021 1.1644 0.388 Uiso 1 1 calc R
H71B H -0.0661 0.8180 1.1422 0.388 Uiso 1 1 calc R
C72 C 0.095(2) 0.773(2) 1.0715(10) 0.250(12) Uani 1 1 d D
H72A H 0.0585 0.8599 1.0576 0.300 Uiso 1 1 calc R
H72B H 0.1823 0.7539 1.0840 0.300 Uiso 1 1 calc R
C73 C 0.105(3) 0.697(3) 1.0176(9) 0.397(10) Uani 1 1 d D
H73A H 0.1862 0.6240 1.0168 0.477 Uiso 1 1 calc R
H73B H 0.1078 0.7444 0.9753 0.477 Uiso 1 1 calc R
C74 C -0.012(3) 0.662(3) 1.0297(10) 0.297(17) Uani 1 1 d D
H74A H -0.0863 0.7224 1.0090 0.356 Uiso 1 1 calc R
H74B H 0.0075 0.5806 1.0152 0.356 Uiso 1 1 calc R
O3 O 0.395(2) 0.693(2) 0.5267(12) 0.277(9) Uani 1 1 d D
C81 C 0.356(2) 0.6066(18) 0.5695(9) 0.188(8) Uani 1 1 d D
H81A H 0.3245 0.6349 0.6140 0.225 Uiso 1 1 calc R
H81B H 0.4291 0.5268 0.5712 0.225 Uiso 1 1 calc R
C82 C 0.248(3) 0.600(3) 0.5379(14) 0.259(14) Uani 1 1 d D
H82A H 0.1737 0.6005 0.5711 0.310 Uiso 1 1 calc R
H82B H 0.2794 0.5255 0.5143 0.310 Uiso 1 1 calc R
C83 C 0.208(2) 0.711(3) 0.4911(15) 0.31(2) Uani 1 1 d D
H83A H 0.1876 0.6903 0.4510 0.373 Uiso 1 1 calc R
H83B H 0.1285 0.7755 0.5113 0.373 Uiso 1 1 calc R
C84 C 0.319(4) 0.756(3) 0.475(2) 0.50(5) Uani 1 1 d D
H84A H 0.3685 0.7324 0.4320 0.600 Uiso 1 1 calc R
H84B H 0.2879 0.8451 0.4772 0.600 Uiso 1 1 calc R

loop_
_atom_site_aniso_label
_atom_site_aniso_U_11
_atom_site_aniso_U_22
_atom_site_aniso_U_33
_atom_site_aniso_U_23
_atom_site_aniso_U_13
_atom_site_aniso_U_12
Ni1 0.0372(5) 0.0461(6) 0.0416(6) -0.0052(4) -0.0062(4) -0.0119(4)
P1 0.0488(11) 0.0520(12) 0.0479(12) -0.0082(10) -0.0076(9) -0.0151(9)
P2 0.0386(10) 0.0547(12) 0.0465(11) -0.0070(9) -0.0064(8) -0.0121(9)
B3 0.043(5) 0.053(5) 0.043(5) -0.001(4) -0.005(4) -0.019(4)
B8 0.050(5) 0.051(5) 0.062(6) 0.000(5) -0.013(4) -0.019(4)
B4 0.033(4) 0.052(5) 0.058(6) -0.012(4) -0.011(4) -0.005(4)
B6 0.045(5) 0.075(7) 0.064(6) -0.006(5) -0.021(4) -0.019(5)
B7 0.042(5) 0.060(6) 0.073(7) -0.008(5) -0.006(4) -0.018(4)
B12 0.041(5) 0.065(6) 0.064(6) -0.003(5) 0.005(4) -0.018(4)
B13 0.058(6) 0.066(6) 0.086(8) 0.011(6) -0.011(5) -0.033(5)
B9 0.054(6) 0.054(6) 0.074(7) -0.015(5) -0.012(5) -0.018(5)
B5 0.048(5) 0.076(7) 0.049(5) -0.012(5) -0.019(4) -0.014(5)
B11 0.050(6) 0.083(7) 0.074(7) 0.013(6) -0.023(5) -0.026(5)
B10 0.049(5) 0.063(6) 0.090(8) -0.009(6) -0.026(5) -0.016(5)
C1 0.047(4) 0.055(5) 0.044(4) 0.004(4) -0.008(3) -0.021(4)
C2 0.048(4) 0.047(4) 0.051(5) 0.000(4) -0.011(3) -0.018(3)
C5 0.055(5) 0.074(6) 0.047(5) 0.013(4) -0.012(4) -0.021(4)
C4 0.065(5) 0.069(6) 0.079(6) 0.014(5) -0.008(5) -0.030(5)
C3 0.054(5) 0.050(5) 0.070(5) 0.008(4) -0.021(4) -0.016(4)
C7 0.059(5) 0.072(6) 0.065(5) -0.009(5) -0.015(4) -0.029(4)
C6 0.038(4) 0.069(5) 0.073(6) -0.003(5) -0.014(4) -0.016(4)
C21 0.056(5) 0.054(5) 0.043(4) -0.010(4) -0.009(4) -0.008(4)
C22 0.105(8) 0.131(9) 0.059(6) -0.020(6) -0.014(5) -0.054(7)
C23 0.134(11) 0.194(15) 0.040(6) -0.012(8) -0.019(6) -0.055(10)
C24 0.148(12) 0.149(13) 0.050(7) 0.010(8) -0.003(7) -0.045(9)
C25 0.187(13) 0.119(10) 0.066(8) 0.024(7) -0.012(8) -0.077(9)
C26 0.117(8) 0.086(7) 0.064(7) 0.005(5) -0.012(6) -0.040(7)
C31 0.068(5) 0.054(5) 0.061(5) -0.009(4) -0.022(4) -0.022(4)
C32 0.104(8) 0.074(7) 0.089(7) -0.003(6) -0.028(6) -0.041(6)
C33 0.134(11) 0.080(8) 0.132(11) 0.014(8) -0.052(9) -0.053(8)
C34 0.139(12) 0.061(7) 0.172(14) -0.006(9) -0.074(10) -0.028(8)
C35 0.105(9) 0.063(7) 0.141(11) -0.037(7) -0.037(8) 0.003(6)
C36 0.078(6) 0.064(6) 0.085(7) -0.014(5) -0.025(5) -0.019(5)
C41 0.032(4) 0.068(5) 0.057(5) 0.002(4) -0.007(3) -0.015(4)
C42 0.054(5) 0.078(6) 0.056(5) -0.016(5) -0.004(4) -0.021(4)
C43 0.072(6) 0.105(8) 0.057(6) -0.021(6) -0.004(5) -0.018(6)
C44 0.090(7) 0.137(10) 0.048(6) 0.004(7) 0.007(5) -0.037(7)
C45 0.092(7) 0.115(9) 0.070(7) 0.000(6) 0.011(5) -0.050(6)
C46 0.058(5) 0.091(7) 0.057(5) -0.008(5) -0.002(4) -0.030(5)
C51 0.041(4) 0.054(5) 0.049(4) -0.008(4) -0.011(3) -0.002(4)
C52 0.051(5) 0.081(6) 0.075(6) -0.005(5) -0.009(4) -0.003(5)
C53 0.069(7) 0.087(8) 0.086(8) -0.009(6) -0.007(6) 0.019(6)
C54 0.114(9) 0.065(7) 0.089(8) -0.004(6) -0.011(7) 0.006(7)
C55 0.102(8) 0.060(6) 0.103(8) 0.014(6) -0.014(6) -0.010(6)
C56 0.068(6) 0.057(6) 0.076(6) -0.007(5) -0.009(5) -0.006(5)
O1 0.30(3) 0.59(4) 0.38(3) 0.18(3) -0.10(3) -0.17(3)
C61 0.15(2) 0.41(5) 0.57(6) 0.23(4) 0.01(3) -0.05(3)
C62 0.25(3) 0.36(4) 0.31(4) -0.01(3) -0.02(2) -0.22(3)
C63 0.35(4) 0.18(2) 0.31(3) 0.09(2) -0.12(3) -0.10(2)
C64 0.51(6) 0.43(5) 0.43(5) 0.26(4) -0.34(5) -0.33(5)
O2 0.37(2) 0.275(19) 0.32(3) 0.023(18) -0.078(19) -0.199(18)
C71 0.39(4) 0.35(4) 0.35(3) -0.20(3) 0.16(3) -0.31(3)
C72 0.31(3) 0.31(3) 0.21(2) -0.13(2) 0.101(19) -0.23(2)
C73 0.58(3) 0.65(3) 0.20(2) -0.18(3) 0.15(3) -0.535
C74 0.42(4) 0.49(5) 0.113(16) 0.02(2) -0.08(2) -0.31(3)
O3 0.32(2) 0.25(2) 0.29(2) -0.031(17) 0.069(18) -0.183(19)
C81 0.20(2) 0.152(16) 0.160(17) 0.021(14) 0.002(16) -0.030(14)
C82 0.29(4) 0.32(4) 0.24(3) -0.05(3) -0.04(2) -0.19(3)
C83 0.32(4) 0.44(6) 0.18(3) -0.02(3) -0.13(3) -0.12(4)
C84 0.50(8) 0.39(6) 0.29(4) 0.15(4) 0.11(5) 0.06(5)

loop_
_atom_type_symbol
_atom_type_description
_atom_type_scat_dispersion_real
_atom_type_scat_dispersion_imag
_atom_type_scat_source
C C 0.0033 0.0016 'International Tables Vol C Tables 4.2.6.8 and 6.1.1.4'
H H 0.0000 0.0000 'International Tables Vol C Tables 4.2.6.8 and 6.1.1.4'
B B 0.0013 0.0007 'International Tables Vol C Tables 4.2.6.8 and 6.1.1.4'
P P 0.1023 0.0942 'International Tables Vol C Tables 4.2.6.8 and 6.1.1.4'
Ni Ni 0.3393 1.1124 'International Tables Vol C Tables 4.2.6.8 and 6.1.1.4'
O O 0.0106 0.0060 'International Tables Vol C Tables 4.2.6.8 and 6.1.1.4'

loop_
_geom_angle_atom_site_label_1
_geom_angle_atom_site_label_2
_geom_angle_atom_site_label_3
_geom_angle
B3 Ni1 B4 88.6(3)
B3 Ni1 P2 169.7(2)
B4 Ni1 P2 91.1(2)
B3 Ni1 P1 91.7(2)
B4 Ni1 P1 168.6(3)
P2 Ni1 P1 86.55(7)
B3 Ni1 C2 47.5(3)
B4 Ni1 C2 79.1(3)
P2 Ni1 C2 142.4(2)
P1 Ni1 C2 109.28(19)
B3 Ni1 C1 78.6(3)
B4 Ni1 C1 48.0(3)
P2 Ni1 C1 108.64(18)
P1 Ni1 C1 143.1(2)
C2 Ni1 C1 40.2(2)
B3 Ni1 B8 50.3(3)
B4 Ni1 B8 50.3(3)
P2 Ni1 B8 123.1(2)
P1 Ni1 B8 122.8(2)
C2 Ni1 B8 77.4(3)
C1 Ni1 B8 77.4(3)
C7 P1 C31 103.6(4)
C7 P1 C21 102.5(4)
C31 P1 C21 103.9(4)
C7 P1 Ni1 108.4(3)
C31 P1 Ni1 117.8(3)
C21 P1 Ni1 118.7(3)
C6 P2 C41 104.1(4)
C6 P2 C51 101.3(4)
C41 P2 C51 103.7(3)
C6 P2 Ni1 108.7(3)
C41 P2 Ni1 118.0(2)
C51 P2 Ni1 118.9(3)
C2 B3 B12 107.9(6)
C2 B3 B7 56.9(5)
B12 B3 B7 59.8(5)
C2 B3 B8 105.3(5)
B12 B3 B8 60.9(5)
B7 B3 B8 103.7(6)
C2 B3 Ni1 70.7(4)
B12 B3 Ni1 134.8(5)
B7 B3 Ni1 125.6(5)
B8 B3 Ni1 75.6(4)
B12 B8 B9 102.3(6)
B12 B8 B13 55.0(5)
B9 B8 B13 54.0(5)
B12 B8 B3 54.0(4)
B9 B8 B3 124.1(6)
B13 B8 B3 103.9(6)
B12 B8 B4 123.8(6)
B9 B8 B4 53.8(4)
B13 B8 B4 102.9(6)
B3 B8 B4 95.0(5)
B12 B8 Ni1 107.2(5)
B9 B8 Ni1 107.2(5)
B13 B8 Ni1 140.2(6)
B3 B8 Ni1 54.2(3)
B4 B8 Ni1 54.4(3)
B9 B4 C1 107.9(6)
B9 B4 B5 60.8(5)
C1 B4 B5 56.2(5)
B9 B4 B8 61.1(5)
C1 B4 B8 104.6(5)
B5 B4 B8 104.1(6)
B9 B4 Ni1 134.8(5)
C1 B4 Ni1 70.4(4)
B5 B4 Ni1 125.0(5)
B8 B4 Ni1 75.4(4)
B11 B6 B7 55.9(5)
B11 B6 B5 105.1(7)
B7 B6 B5 124.9(7)
B11 B6 C2 102.2(6)
B7 B6 C2 52.0(4)
B5 B6 C2 93.9(5)
B11 B6 C1 124.8(7)
B7 B6 C1 94.5(5)
B5 B6 C1 51.3(4)
C2 B6 C1 46.1(3)
C2 B7 B11 120.5(7)
C2 B7 B12 110.1(6)
B11 B7 B12 59.8(5)
C2 B7 B3 60.1(4)
B11 B7 B3 111.8(7)
B12 B7 B3 59.3(5)
C2 B7 B6 66.8(5)
B11 B7 B6 62.0(5)
B12 B7 B6 105.1(7)
B3 B7 B6 109.2(6)
B3 B12 B11 113.0(7)
B3 B12 B7 60.9(5)
B11 B12 B7 59.6(6)
B3 B12 B13 121.2(6)
B11 B12 B13 60.9(6)
B7 B12 B13 111.6(7)
B3 B12 B8 65.1(5)
B11 B12 B8 107.6(6)
B7 B12 B8 107.4(6)
B13 B12 B8 63.2(5)
B9 B13 B10 60.3(6)
B9 B13 B12 115.5(7)
B10 B13 B12 109.4(7)
B9 B13 B11 109.7(7)
B10 B13 B11 59.5(6)
B12 B13 B11 59.2(5)
B9 B13 B8 62.4(5)
B10 B13 B8 106.4(6)
B12 B13 B8 61.8(5)
B11 B13 B8 105.3(6)
B13 B9 B10 60.7(6)
B13 B9 B4 121.6(7)
B10 B9 B4 113.1(7)
B13 B9 B5 111.3(7)
B10 B9 B5 59.8(5)
B4 B9 B5 60.5(5)
B13 B9 B8 63.6(5)
B10 B9 B8 107.6(6)
B4 B9 B8 65.1(5)
B5 B9 B8 106.8(6)
C1 B5 B10 120.4(6)
C1 B5 B4 61.1(5)
B10 B5 B4 111.1(7)
C1 B5 B9 110.3(6)
B10 B5 B9 59.3(5)
B4 B5 B9 58.7(5)
C1 B5 B6 66.0(5)
B10 B5 B6 62.4(5)
B4 B5 B6 108.9(6)
B9 B5 B6 104.4(6)
B10 B11 B7 117.6(7)
B10 B11 B12 110.2(7)
B7 B11 B12 60.6(6)
B10 B11 B13 59.8(6)
B7 B11 B13 111.5(7)
B12 B11 B13 59.8(6)
B10 B11 B6 63.3(5)
B7 B11 B6 62.1(5)
B12 B11 B6 105.7(6)
B13 B11 B6 106.5(7)
B11 B10 B9 109.7(7)
B11 B10 B13 60.8(6)
B9 B10 B13 59.0(6)
B11 B10 B5 115.8(7)
B9 B10 B5 61.0(5)
B13 B10 B5 110.9(7)
C2 C1 C5 107.5(6)
C2 C1 B5 123.4(6)
C5 C1 B5 115.8(6)
C2 C1 B4 112.9(6)
C5 C1 B4 129.9(6)
B5 C1 B4 62.6(5)
C2 C1 B6 67.0(4)
C5 C1 B6 114.8(6)
B5 C1 B6 62.7(5)
B4 C1 B6 107.6(5)
C2 C1 Ni1 69.6(4)
C5 C1 Ni1 109.4(5)
B5 C1 Ni1 122.6(5)
B4 C1 Ni1 61.6(3)
B6 C1 Ni1 124.8(4)
C3 C2 C1 107.0(6)
C3 C2 B7 116.0(6)
C1 C2 B7 122.1(6)
C3 C2 B3 130.7(6)
C1 C2 B3 113.4(6)
B7 C2 B3 63.1(5)
C3 C2 B6 113.8(6)
C1 C2 B6 66.9(4)
B7 C2 B6 61.3(5)
B3 C2 B6 107.3(5)
C3 C2 Ni1 110.0(5)
C1 C2 Ni1 70.2(4)
B7 C2 Ni1 123.0(5)
B3 C2 Ni1 61.9(3)
B6 C2 Ni1 125.3(4)
C1 C5 C4 104.1(6)
C3 C4 C5 103.6(6)
C2 C3 C4 105.4(6)
C6 C7 P1 116.8(6)
C7 C6 P2 118.6(6)
C26 C21 C22 118.0(8)
C26 C21 P1 122.5(6)
C22 C21 P1 119.5(7)
C21 C22 C23 121.2(11)
C24 C23 C22 119.3(11)
C23 C24 C25 120.9(11)
C24 C25 C26 119.8(12)
C21 C26 C25 120.7(10)
C36 C31 C32 119.0(8)
C36 C31 P1 120.7(7)
C32 C31 P1 119.9(7)
C33 C32 C31 119.7(10)
C34 C33 C32 122.3(12)
C33 C34 C35 118.7(11)
C34 C35 C36 119.6(11)
C31 C36 C35 120.7(10)
C46 C41 C42 119.7(8)
C46 C41 P2 119.7(6)
C42 C41 P2 120.6(6)
C43 C42 C41 117.4(9)
C44 C43 C42 123.0(9)
C43 C44 C45 119.5(9)
C44 C45 C46 119.8(10)
C41 C46 C45 120.7(9)
C56 C51 C52 120.0(8)
C56 C51 P2 120.8(6)
C52 C51 P2 119.1(7)
C53 C52 C51 117.8(9)
C54 C53 C52 121.7(9)
C53 C54 C55 120.3(10)
C56 C55 C54 119.0(10)
C51 C56 C55 121.2(9)
C61 O1 C64 98.1(14)
O1 C61 C62 108.5(9)
C63 C62 C61 102.1(7)
C64 C63 C62 102.9(7)
O1 C64 C63 109.1(8)
C74 O2 C71 117.2(14)
O2 C71 C72 100.8(11)
C73 C72 C71 107.9(8)
C72 C73 C74 107.2(9)
O2 C74 C73 98.4(12)
C81 O3 C84 118.7(15)
O3 C81 C82 101.7(13)
C81 C82 C83 106.8(8)
C84 C83 C82 107.7(9)
O3 C84 C83 100.9(14)

loop_
_geom_bond_atom_site_label_1
_geom_bond_atom_site_label_2
_geom_bond_distance
Ni1 B3 2.051(8)
Ni1 B4 2.058(8)
Ni1 P2 2.185(2)
Ni1 P1 2.199(2)
Ni1 C2 2.195(7)
Ni1 C1 2.205(7)
Ni1 B8 2.451(8)
P1 C7 1.815(8)
P1 C31 1.809(8)
P1 C21 1.822(8)
P2 C6 1.793(8)
P2 C41 1.812(8)
P2 C51 1.820(8)
B3 C2 1.714(11)
B3 B12 1.735(12)
B3 B7 1.763(12)
B3 B8 1.946(12)
B8 B12 1.876(11)
B8 B9 1.880(12)
B8 B13 1.900(12)
B8 B4 1.947(12)
B4 B9 1.732(12)
B4 C1 1.738(11)
B4 B5 1.763(11)
B6 B11 1.842(13)
B6 B7 1.844(13)
B6 B5 1.879(12)
B6 C2 1.933(11)
B6 C1 1.931(11)
B7 C2 1.657(10)
B7 B11 1.728(13)
B7 B12 1.745(13)
B12 B11 1.732(13)
B12 B13 1.743(13)
B13 B9 1.715(12)
B13 B10 1.744(15)
B13 B11 1.761(14)
B9 B10 1.738(13)
B9 B5 1.768(14)
B5 C1 1.650(11)
B5 B10 1.747(13)
B11 B10 1.739(14)
C1 C2 1.512(9)
C1 C5 1.527(10)
C2 C3 1.513(10)
C5 C4 1.547(10)
C4 C3 1.523(10)
C7 C6 1.329(10)
C21 C26 1.360(12)
C21 C22 1.380(10)
C22 C23 1.390(14)
C23 C24 1.342(16)
C24 C25 1.359(15)
C25 C26 1.390(13)
C31 C36 1.379(11)
C31 C32 1.400(12)
C32 C33 1.379(14)
C33 C34 1.373(16)
C34 C35 1.395(16)
C35 C36 1.413(13)
C41 C46 1.373(11)
C41 C42 1.394(10)
C42 C43 1.397(12)
C43 C44 1.345(13)
C44 C45 1.363(13)
C45 C46 1.394(11)
C51 C56 1.363(11)
C51 C52 1.388(10)
C52 C53 1.386(13)
C53 C54 1.358(14)
C54 C55 1.363(13)
C55 C56 1.381(12)
O1 C61 1.420(10)
O1 C64 1.425(10)
C61 C62 1.511(9)
C62 C63 1.498(9)
C63 C64 1.496(9)
O2 C74 1.398(9)
O2 C71 1.418(9)
C71 C72 1.453(9)
C72 C73 1.460(9)
C73 C74 1.472(9)
O3 C81 1.397(9)
O3 C84 1.411(10)
C81 C82 1.473(9)
C82 C83 1.484(10)
C83 C84 1.471(10)
